data_7709727
loop_
_publ_author_name
'You, Maolin'
'Nguyen, Giang Truong'
'Shao, Dong'
'Wang, Te'
'Chang, Xiaoyong'
'Ungur, Liviu'
'Zhang, Yuan-Zhu'

_publ_section_title
;
 Manipulating the spin crossover behaviour in a series of cyanide-bridged
 {FeIII2FeII2} molecular squares through NCE- co-ligands
;
_journal_name_full 'Dalton Transactions'
_journal_paper_doi 10.1039/D2DT00058J
_journal_year 2022
_chemical_formula_moiety 'C68 H68 B2 Fe4 N26 O2 P2 Se2, 2(C2 H3 N), 2(C H Cl2), 0.5(H4 O2)'
_chemical_formula_sum 'C74 H78 B2 Cl4 Fe4 N28 O3 P2 Se2'
_chemical_formula_weight 2014.32
_space_group_crystal_system orthorhombic
_space_group_IT_number 43
_space_group_name_Hall 'F 2 -2d'
_space_group_name_H-M_alt 'F d d 2'
_atom_sites_solution_hydrogens mixed
_audit_creation_date 2022-03-02
_audit_creation_method
;
Olex2 1.3
(compiled 2020.11.12 svn.r5f609507 for OlexSys, GUI svn.r6408)
;
_audit_update_record
;
2022-03-02 deposited with the CCDC.	2022-03-07 downloaded from the CCDC.
;
_cell_angle_alpha 90
_cell_angle_beta 90
_cell_angle_gamma 90
_cell_formula_units_Z 8
_cell_length_a 28.952(13)
_cell_length_b 47.23(2)
_cell_length_c 13.137(7)
_cell_measurement_reflns_used 7241
_cell_measurement_temperature 99.99
_cell_measurement_theta_max 24.45
_cell_measurement_theta_min 2.65
_cell_volume 17964(15)
_computing_cell_refinement 'SAINT V8.38A (Bruker, 2018)'
_computing_data_collection 'Apex3 (Bruker, 2018)'
_computing_data_reduction 'SAINT V8.38A (Bruker, 2018)'
_computing_molecular_graphics 'Olex2 1.3 (Dolomanov et al., 2009)'
_computing_publication_material 'Olex2 1.3 (Dolomanov et al., 2009)'
_computing_structure_refinement 'SHELXL 2018/3 (Sheldrick, 2015)'
_computing_structure_solution 'olex2.solve 1.3 (Bourhis et al., 2015)'
_diffrn_ambient_temperature 99.99
_diffrn_measured_fraction_theta_full 0.981
_diffrn_measured_fraction_theta_max 0.981
_diffrn_measurement_device_type 'Bruker APEX-II CCD'
_diffrn_measurement_method '\f and \w scans'
_diffrn_radiation_type MoK\a
_diffrn_radiation_wavelength 0.71073
_diffrn_reflns_av_R_equivalents 0.1491
_diffrn_reflns_av_unetI/netI 0.1014
_diffrn_reflns_Laue_measured_fraction_full 0.981
_diffrn_reflns_Laue_measured_fraction_max 0.981
_diffrn_reflns_limit_h_max 33
_diffrn_reflns_limit_h_min -34
_diffrn_reflns_limit_k_max 53
_diffrn_reflns_limit_k_min -55
_diffrn_reflns_limit_l_max 15
_diffrn_reflns_limit_l_min -15
_diffrn_reflns_number 39420
_diffrn_reflns_point_group_measured_fraction_full 0.973
_diffrn_reflns_point_group_measured_fraction_max 0.973
_diffrn_reflns_theta_full 25.223
_diffrn_reflns_theta_max 25.223
_diffrn_reflns_theta_min 2.654
_diffrn_source_current 1.2
_diffrn_source_power 0.0576
_diffrn_source_voltage 48.0
_diffrn_standards_number 0
_exptl_absorpt_coefficient_mu 1.660
_exptl_absorpt_correction_type none
_exptl_crystal_colour Darkred
_exptl_crystal_density_diffrn 1.490
_exptl_crystal_description Block
_exptl_crystal_F_000 8176
_exptl_crystal_size_max 0.2
_exptl_crystal_size_mid 0.1
_exptl_crystal_size_min 0.05
_refine_diff_density_max 1.099
_refine_diff_density_min -0.837
_refine_diff_density_rms 0.127
_refine_ls_abs_structure_details
;
 Refined as an inversion twin.
;
_refine_ls_abs_structure_Flack 0.15(4)
_refine_ls_extinction_method none
_refine_ls_goodness_of_fit_ref 1.016
_refine_ls_hydrogen_treatment constr
_refine_ls_matrix_type full
_refine_ls_number_parameters 564
_refine_ls_number_reflns 7900
_refine_ls_number_restraints 69
_refine_ls_restrained_S_all 1.019
_refine_ls_R_factor_all 0.1312
_refine_ls_R_factor_gt 0.0855
_refine_ls_shift/su_max 0.000
_refine_ls_shift/su_mean 0.000
_refine_ls_structure_factor_coef Fsqd
_refine_ls_weighting_details 'w=1/[\s^2^(Fo^2^)+(0.1201P)^2^+322.7183P] where P=(Fo^2^+2Fc^2^)/3'
_refine_ls_weighting_scheme calc
_refine_ls_wR_factor_gt 0.2100
_refine_ls_wR_factor_ref 0.2480
_reflns_Friedel_coverage 0.894
_reflns_Friedel_fraction_full 0.965
_reflns_Friedel_fraction_max 0.965
_reflns_number_gt 5361
_reflns_number_total 7900
_reflns_threshold_expression 'I > 2\s(I)'
_cod_data_source_file d2dt00058j2.cif
_cod_data_source_block 100K
_cod_original_cell_volume 17965(15)
_cod_database_code 7709727
_shelx_shelxl_version_number 2018/3
_shelx_space_group_comment
;
The symmetry employed for this shelxl refinement is uniquely defined
by the following loop, which should always be used as a source of
symmetry information in preference to the above space-group names.
They are only intended as comments.
;
_olex2_refinement_description
;
1. Others
 Fixed Sof: H10A(0.5) H10B(0.5) O2(0.5) H2A(0.5) H2B(0.5)
 Fixed U13: O2(0)
 Fixed U23: O2(0)
 Fixed Uiso: H22A(0.058) H22B(0.058) H22C(0.058) H13(0.07) H15A(0.07)
 H15B(0.07) H15C(0.07) H17(0.062) H21(0.059) H24(0.072) H28A(0.077) H28B(0.077)
 H28C(0.077) H32(0.072) H34(0.075) H36(0.074) H20(0.063) H12(0.081) H6(0.072)
 H14A(0.101) H14B(0.101) H14C(0.101) H27(0.081) H8(0.065) H29A(0.106)
 H29B(0.106) H29C(0.106) H16(0.084) H31A(0.126) H31B(0.126) H31C(0.126)
 H5(0.09) H33(0.136) H1(0.065) H18A(0.182) H18B(0.182) H18C(0.182) H10A(0.268)
 H10B(0.268) H2A(0.273) H2B(0.273)
 Fixed X: H22A(0.509038) H22B(0.491402) H22C(0.543091) H13(0.664077)
 H15A(0.648367) H15B(0.683213) H15C(0.629053) H17(0.544103) H21(0.606128)
 H24(0.709115) H28A(0.42049) H28B(0.445635) H28C(0.465216) H32(0.723571)
 H34(0.634991) H36(0.792461) H20(0.459956) H12(0.77423) H6(0.695393)
 H14A(0.556195) H14B(0.529078) H14C(0.502752) H27(0.735204) H8(0.537465)
 H29A(0.539133) H29B(0.567302) H29C(0.593082) H16(0.528971) H31A(0.678113)
 H31B(0.703348) H31C(0.651125) H5(0.660253) H33(0.58553) H1(0.580532)
 H18A(0.63839) H18B(0.640608) H18C(0.685174) H10A(0.586733) H10B(0.597497)
 O2(0.5) H2A(0.5055) H2B(0.52516)
 Fixed Y: H22A(0.528326) H22B(0.532076) H22C(0.5217) H13(0.519405)
 H15A(0.564897) H15B(0.550002) H15C(0.543456) H17(0.491273) H21(0.417477)
 H24(0.60355) H28A(0.597011) H28B(0.609393) H28C(0.581501) H32(0.399246)
 H34(0.371645) H36(0.528844) H20(0.660418) H12(0.493386) H6(0.362001)
 H14A(0.684814) H14B(0.697861) H14C(0.692966) H27(0.541724) H8(0.575963)
 H29A(0.648508) H29B(0.630232) H29C(0.642695) H16(0.486308) H31A(0.648194)
 H31B(0.655099) H31C(0.665004) H5(0.455193) H33(0.466206) H1(0.645308)
 H18A(0.556524) H18B(0.5732) H18C(0.556726) H10A(0.542911) H10B(0.536064)
 O2(0.5) H2A(0.51102) H2B(0.50068)
 Fixed Z: H22A(0.130245) H22B(0.244908) H22C(0.223196) H13(0.318302)
 H15A(0.630397) H15B(0.552456) H15C(0.546224) H17(0.577263) H21(0.325815)
 H24(0.487057) H28A(0.556331) H28B(0.655262) H28C(0.601216) H32(0.560784)
 H34(0.340282) H36(0.43709) H20(0.552033) H12(0.560857) H6(0.451583)
 H14A(0.375171) H14B(0.470397) H14C(0.364737) H27(0.321398) H8(0.04279)
 H29A(0.100478) H29B(0.018818) H29C(0.116819) H16(0.749692) H31A(0.283995)
 H31B(0.389497) H31C(0.371456) H5(0.786864) H33(0.863863) H1(0.299046)
 H18A(0.128004) H18B(0.233934) H18C(0.192881) H10A(0.814476) H10B(0.932391)
 H2A(-0.114846) H2B(-0.027026)
;
_olex2_submission_special_instructions 'No special instructions were received'

loop_
_space_group_symop_operation_xyz
'x, y, z'
'-x, -y, z'
'x+1/4, -y+1/4, z+1/4'
'-x+1/4, y+1/4, z+1/4'
'x, y+1/2, z+1/2'
'-x, -y+1/2, z+1/2'
'x+1/4, -y+3/4, z+3/4'
'-x+1/4, y+3/4, z+3/4'
'x+1/2, y, z+1/2'
'-x+1/2, -y, z+1/2'
'x+3/4, -y+1/4, z+3/4'
'-x+3/4, y+1/4, z+3/4'
'x+1/2, y+1/2, z'
'-x+1/2, -y+1/2, z'
'x+3/4, -y+3/4, z+1/4'
'-x+3/4, y+3/4, z+1/4'

loop_
_atom_site_label
_atom_site_type_symbol
_atom_site_fract_x
_atom_site_fract_y
_atom_site_fract_z
_atom_site_U_iso_or_equiv
_atom_site_adp_type
_atom_site_occupancy
_atom_site_site_symmetry_order
_atom_site_calc_flag
_atom_site_refinement_flags_posn
_atom_site_refinement_flags_adp
_atom_site_refinement_flags_occupancy
_atom_site_disorder_assembly
_atom_site_disorder_group
Se1 Se 0.61844(6) 0.48315(6) 0.05737(15) 0.0682(7) Uani 1 1 d . . . . .
Fe1 Fe 0.54252(7) 0.57068(5) 0.43192(18) 0.0383(5) Uani 1 1 d . . . . .
Fe2 Fe 0.61471(7) 0.47387(5) 0.42679(17) 0.0383(5) Uani 1 1 d . . . . .
P1 P 0.69544(16) 0.45696(12) 0.5861(4) 0.0569(13) Uani 1 1 d . . . . .
N8 N 0.5138(4) 0.6082(3) 0.4590(10) 0.044(3) Uani 1 1 d . . . . .
N11 N 0.5337(4) 0.6318(3) 0.4116(11) 0.042(3) Uani 1 1 d . . . . .
N2 N 0.4449(4) 0.5431(3) 0.4222(10) 0.041(3) Uani 1 1 d . . . . .
N10 N 0.5430(4) 0.5788(4) 0.2850(11) 0.044(3) Uani 1 1 d . . . . .
O1 O 0.7333(4) 0.4490(3) 0.6588(11) 0.075(4) Uani 1 1 d . . . . .
N6 N 0.6078(4) 0.4752(4) 0.5807(10) 0.051(4) Uani 1 1 d . . . . .
N4 N 0.6432(4) 0.4353(3) 0.4362(11) 0.044(3) Uani 1 1 d . . . . .
N1 N 0.5861(4) 0.5106(3) 0.4184(11) 0.040(3) Uani 1 1 d . . . . .
N5 N 0.6759(4) 0.4924(3) 0.4317(12) 0.043(3) Uani 1 1 d . . . . .
N9 N 0.6057(4) 0.5882(3) 0.4431(11) 0.043(3) Uani 1 1 d . . . . .
N7 N 0.6178(4) 0.4732(3) 0.2833(13) 0.046(4) Uani 1 1 d . . . . .
N13 N 0.5550(4) 0.6060(4) 0.2545(10) 0.049(4) Uani 1 1 d . . . . .
N12 N 0.6121(4) 0.6134(3) 0.3895(11) 0.048(4) Uani 1 1 d . . . . .
N3 N 0.5408(5) 0.5570(4) 0.6622(11) 0.060(4) Uani 1 1 d . . . . .
C22 C 0.5180(5) 0.5339(4) 0.1993(13) 0.048(4) Uani 1 1 d . . . . .
H22A H 0.509038 0.528326 0.130245 0.058 Uiso 1 1 calc R U . . .
H22B H 0.491402 0.532076 0.244908 0.058 Uiso 1 1 calc R U . . .
H22C H 0.543091 0.521700 0.223196 0.058 Uiso 1 1 calc R U . . .
C2 C 0.4833(5) 0.5533(4) 0.4221(13) 0.041(4) Uani 1 1 d . . . . .
C3 C 0.5411(5) 0.5617(4) 0.5787(15) 0.044(4) Uani 1 1 d . . . . .
C9 C 0.6463(6) 0.5818(4) 0.4888(15) 0.048(4) Uani 1 1 d . . . . .
C11 C 0.4805(5) 0.6177(4) 0.5238(13) 0.048(4) Uani 1 1 d . . . . .
C13 C 0.6865(6) 0.5135(5) 0.3668(14) 0.058(5) Uani 1 1 d . . . . .
H13 H 0.664077 0.519405 0.318302 0.070 Uiso 1 1 calc R U . . .
C15 C 0.6522(5) 0.5580(4) 0.5605(14) 0.047(4) Uani 1 1 d . . . . .
H15A H 0.648367 0.564897 0.630397 0.070 Uiso 1 1 calc R U . . .
H15B H 0.683213 0.550002 0.552456 0.070 Uiso 1 1 calc R U . . .
H15C H 0.629053 0.543456 0.546224 0.070 Uiso 1 1 calc R U . . .
C17 C 0.5671(6) 0.4834(4) 0.6205(13) 0.052(5) Uani 1 1 d . . . . .
H17 H 0.544103 0.491273 0.577263 0.062 Uiso 1 1 calc R U . . .
C19 C 0.5129(5) 0.6556(4) 0.4450(15) 0.049(4) Uani 1 1 d . . . . .
C21 C 0.6292(6) 0.4138(4) 0.3754(13) 0.049(4) Uani 1 1 d . . . . .
H21 H 0.606128 0.417477 0.325815 0.059 Uiso 1 1 calc R U . . .
C1 C 0.5693(4) 0.5335(4) 0.4187(13) 0.039(4) Uani 1 1 d . . . . .
C24 C 0.6780(5) 0.6028(5) 0.4643(14) 0.060(5) Uani 1 1 d . . . . .
H24 H 0.709115 0.603550 0.487057 0.072 Uiso 1 1 calc R U . . .
C26 C 0.5528(5) 0.6080(4) 0.1496(13) 0.049(5) Uani 1 1 d . . . . .
C28 C 0.4504(5) 0.5999(4) 0.5898(13) 0.051(5) Uani 1 1 d . . . . .
H28A H 0.420490 0.597011 0.556331 0.077 Uiso 1 1 calc R U . . .
H28B H 0.445635 0.609393 0.655262 0.077 Uiso 1 1 calc R U . . .
H28C H 0.465216 0.581501 0.601216 0.077 Uiso 1 1 calc R U . . .
C30 C 0.5338(5) 0.5636(4) 0.1985(13) 0.040(4) Uani 1 1 d . . . . .
C32 C 0.6993(6) 0.4025(4) 0.5135(17) 0.060(5) Uani 1 1 d . . . . .
H32 H 0.723571 0.399246 0.560784 0.072 Uiso 1 1 calc R U . . .
C34 C 0.6472(8) 0.3863(4) 0.3820(16) 0.062(5) Uani 1 1 d . . . . .
H34 H 0.634991 0.371645 0.340282 0.075 Uiso 1 1 calc R U . . .
C36 C 0.7631(6) 0.5198(4) 0.4379(17) 0.062(5) Uani 1 1 d . . . . .
H36 H 0.792461 0.528844 0.437090 0.074 Uiso 1 1 calc R U . . .
C37 C 0.6784(5) 0.4291(4) 0.5039(13) 0.049(4) Uani 1 1 d . . . . .
C20 C 0.4797(6) 0.6479(4) 0.5157(14) 0.052(5) Uani 1 1 d . . . . .
H20 H 0.459956 0.660418 0.552033 0.063 Uiso 1 1 calc R U . . .
C7 C 0.7094(5) 0.4854(4) 0.5016(15) 0.051(4) Uani 1 1 d . . . . .
C4 C 0.6170(5) 0.4765(4) 0.1943(18) 0.053(5) Uani 1 1 d . . . . .
C12 C 0.7528(5) 0.4986(5) 0.5094(17) 0.067(6) Uani 1 1 d . . . . .
H12 H 0.774230 0.493386 0.560857 0.081 Uiso 1 1 calc R U . . .
C23 C 0.6568(5) 0.6224(4) 0.4010(17) 0.062(6) Uani 1 1 d . . . . .
C6 C 0.6824(6) 0.3804(4) 0.4485(17) 0.060(5) Uani 1 1 d . . . . .
H6 H 0.695393 0.362001 0.451583 0.072 Uiso 1 1 calc R U . . .
C25 C 0.6418(6) 0.4674(5) 0.6418(14) 0.057(5) Uani 1 1 d . . . . .
C14 C 0.5265(7) 0.6855(4) 0.411(2) 0.068(6) Uani 1 1 d . . . . .
H14A H 0.556195 0.684814 0.375171 0.101 Uiso 1 1 calc R U . . .
H14B H 0.529078 0.697861 0.470397 0.101 Uiso 1 1 calc R U . . .
H14C H 0.502752 0.692966 0.364737 0.101 Uiso 1 1 calc R U . . .
C27 C 0.7292(6) 0.5270(5) 0.3690(17) 0.068(6) Uani 1 1 d . . . . .
H27 H 0.735204 0.541724 0.321398 0.081 Uiso 1 1 calc R U . . .
C8 C 0.5406(6) 0.5813(4) 0.1122(16) 0.054(5) Uani 1 1 d . . . . .
H8 H 0.537465 0.575963 0.042790 0.065 Uiso 1 1 calc R U . . .
C29 C 0.5641(7) 0.6347(5) 0.0913(18) 0.071(6) Uani 1 1 d . . . . .
H29A H 0.539133 0.648508 0.100478 0.106 Uiso 1 1 calc R U . . .
H29B H 0.567302 0.630232 0.018818 0.106 Uiso 1 1 calc R U . . .
H29C H 0.593082 0.642695 0.116819 0.106 Uiso 1 1 calc R U . . .
C16 C 0.5582(7) 0.4805(5) 0.7241(13) 0.070(7) Uani 1 1 d . . . . .
H16 H 0.528971 0.486308 0.749692 0.084 Uiso 1 1 calc R U . . .
C31 C 0.6738(7) 0.6501(5) 0.358(2) 0.084(8) Uani 1 1 d . . . . .
H31A H 0.678113 0.648194 0.283995 0.126 Uiso 1 1 calc R U . . .
H31B H 0.703348 0.655099 0.389497 0.126 Uiso 1 1 calc R U . . .
H31C H 0.651125 0.665004 0.371456 0.126 Uiso 1 1 calc R U . . .
C5 C 0.6357(8) 0.4626(5) 0.7470(19) 0.075(6) Uani 1 1 d . U . . .
H5 H 0.660253 0.455193 0.786864 0.090 Uiso 1 1 calc R U . . .
C33 C 0.5917(9) 0.4692(8) 0.7936(19) 0.113(11) Uani 1 1 d . . . . .
H33 H 0.585530 0.466206 0.863863 0.136 Uiso 1 1 calc R U . . .
B1 B 0.5712(6) 0.6271(5) 0.3319(17) 0.055(6) Uani 1 1 d . . . . .
H1 H 0.580532 0.645308 0.299046 0.065 Uiso 1 1 calc R U . . .
C18 C 0.6581(8) 0.5679(8) 0.173(3) 0.121(12) Uani 1 1 d . . . . .
H18A H 0.638390 0.556524 0.128004 0.182 Uiso 1 1 calc R U . . .
H18B H 0.640608 0.573200 0.233934 0.182 Uiso 1 1 calc R U . . .
H18C H 0.685174 0.556726 0.192881 0.182 Uiso 1 1 calc R U . . .
C35 C 0.6723(12) 0.5921(10) 0.122(4) 0.16(2) Uani 1 1 d . . . . .
N14 N 0.6811(12) 0.6115(10) 0.088(3) 0.20(2) Uani 1 1 d . . . . .
Cl3 Cl 0.6637(8) 0.5325(4) 0.836(2) 0.166(11) Uani 0.51(2) 1 d D U P A 1
Cl1 Cl 0.6607(17) 0.5642(15) 0.881(6) 0.41(3) Uani 0.49(2) 1 d D U P A 2
C10 C 0.6093(11) 0.5455(9) 0.870(5) 0.22(2) Uani 1 1 d D U . . .
H10A H 0.586733 0.542911 0.814476 0.268 Uiso 0.5 1 calc R U P A 1
H10B H 0.597497 0.536064 0.932391 0.268 Uiso 0.5 1 calc R U P A 1
Cl4 Cl 0.6198(12) 0.5814(8) 0.893(3) 0.28(2) Uani 0.51(2) 1 d D U P A 1
Cl2 Cl 0.5480(14) 0.5519(15) 0.883(6) 0.41(4) Uani 0.49(2) 1 d D U P A 2
O2 O 0.500000 0.500000 -0.063(4) 0.182(16) Uani 1 2 d S TU P . .
H2A H 0.505500 0.511020 -0.114846 0.273 Uiso 0.5 1 d R U P . .
H2B H 0.525160 0.500680 -0.027026 0.273 Uiso 0.5 1 d R U P . .

loop_
_atom_site_aniso_label
_atom_site_aniso_U_11
_atom_site_aniso_U_22
_atom_site_aniso_U_33
_atom_site_aniso_U_23
_atom_site_aniso_U_13
_atom_site_aniso_U_12
Se1 0.0463(10) 0.1242(19) 0.0342(10) 0.0091(11) 0.0035(8) 0.0101(11)
Fe1 0.0312(10) 0.0524(13) 0.0312(11) -0.0005(11) -0.0010(9) 0.0002(9)
Fe2 0.0279(10) 0.0567(14) 0.0304(12) -0.0075(11) -0.0013(10) -0.0001(9)
P1 0.039(2) 0.083(4) 0.048(3) -0.008(3) -0.015(2) 0.010(2)
N8 0.030(6) 0.061(9) 0.042(8) 0.009(7) -0.008(6) 0.002(6)
N11 0.032(6) 0.049(8) 0.046(9) 0.003(7) -0.012(6) -0.005(5)
N2 0.032(6) 0.067(9) 0.025(7) 0.006(7) -0.006(6) 0.014(6)
N10 0.026(6) 0.073(10) 0.033(8) -0.011(7) -0.004(5) 0.003(6)
O1 0.058(8) 0.111(12) 0.056(9) -0.016(8) -0.037(7) 0.024(7)
N6 0.032(7) 0.097(13) 0.023(8) -0.001(7) 0.005(5) 0.003(7)
N4 0.032(6) 0.068(9) 0.032(7) -0.003(7) 0.014(6) -0.002(6)
N1 0.030(6) 0.055(9) 0.034(7) -0.004(7) -0.005(5) 0.000(6)
N5 0.034(6) 0.056(8) 0.040(8) -0.011(8) 0.005(6) 0.003(6)
N9 0.038(7) 0.049(8) 0.044(8) -0.002(7) 0.004(6) 0.001(6)
N7 0.028(7) 0.073(11) 0.037(10) -0.006(7) -0.007(6) -0.006(6)
N13 0.028(6) 0.083(12) 0.035(8) 0.007(7) 0.010(6) 0.005(7)
N12 0.028(6) 0.065(10) 0.050(9) 0.003(7) 0.000(6) -0.004(6)
N3 0.054(8) 0.110(14) 0.017(8) -0.002(8) -0.001(6) 0.007(8)
C22 0.039(8) 0.078(13) 0.028(9) -0.002(8) 0.000(7) 0.002(8)
C2 0.039(8) 0.060(10) 0.025(8) 0.002(8) 0.004(7) 0.010(7)
C3 0.032(8) 0.046(10) 0.055(13) -0.005(9) -0.012(7) 0.000(7)
C9 0.048(9) 0.042(10) 0.054(11) 0.004(8) -0.015(8) 0.000(8)
C11 0.039(8) 0.069(13) 0.036(10) 0.000(8) 0.001(7) 0.003(8)
C13 0.039(9) 0.096(15) 0.039(11) -0.018(10) 0.003(7) -0.018(9)
C15 0.040(8) 0.069(12) 0.032(9) 0.002(9) -0.002(7) 0.012(8)
C17 0.054(10) 0.063(12) 0.038(10) -0.020(8) 0.001(8) 0.018(9)
C19 0.043(8) 0.043(10) 0.062(12) 0.004(9) -0.002(8) -0.006(7)
C21 0.050(10) 0.065(13) 0.033(9) -0.010(8) 0.001(7) -0.014(8)
C1 0.021(6) 0.060(11) 0.038(9) 0.003(8) -0.001(6) -0.012(7)
C24 0.029(8) 0.112(17) 0.040(10) 0.003(10) -0.005(7) -0.003(9)
C26 0.023(7) 0.085(14) 0.039(10) 0.025(9) 0.009(6) 0.005(8)
C28 0.034(8) 0.080(13) 0.040(10) -0.003(9) 0.006(7) 0.000(8)
C30 0.032(7) 0.053(10) 0.036(9) -0.008(8) -0.003(7) -0.008(7)
C32 0.044(9) 0.064(13) 0.072(14) -0.009(11) -0.001(9) 0.008(9)
C34 0.084(14) 0.049(12) 0.054(12) -0.013(9) 0.020(11) 0.002(10)
C36 0.043(9) 0.091(15) 0.052(12) -0.023(12) 0.012(9) -0.018(9)
C37 0.037(8) 0.076(13) 0.034(9) -0.007(9) -0.005(7) 0.002(8)
C20 0.043(9) 0.059(12) 0.055(12) -0.012(9) -0.002(8) 0.013(8)
C7 0.038(8) 0.058(12) 0.055(11) -0.010(9) 0.000(8) 0.004(8)
C4 0.018(7) 0.075(13) 0.065(15) 0.013(11) -0.004(8) 0.006(7)
C12 0.025(8) 0.104(18) 0.073(15) -0.024(13) -0.006(9) 0.004(9)
C23 0.027(8) 0.079(14) 0.081(15) 0.006(11) -0.017(9) -0.011(8)
C6 0.048(10) 0.056(12) 0.075(15) -0.003(11) 0.011(10) 0.010(8)
C25 0.032(8) 0.097(15) 0.043(10) -0.008(10) -0.006(7) 0.021(9)
C14 0.056(10) 0.038(10) 0.108(19) 0.006(11) -0.023(12) -0.011(8)
C27 0.043(10) 0.099(17) 0.061(14) -0.010(12) 0.007(9) -0.021(10)
C8 0.036(9) 0.068(13) 0.058(12) 0.015(10) 0.005(8) 0.010(8)
C29 0.058(11) 0.083(16) 0.071(15) 0.030(12) -0.001(10) 0.013(10)
C16 0.052(10) 0.13(2) 0.027(10) -0.018(11) -0.001(8) 0.034(12)
C31 0.047(11) 0.091(17) 0.11(2) 0.012(15) -0.015(12) -0.022(11)
C5 0.075(8) 0.084(9) 0.067(8) -0.003(6) -0.004(6) 0.003(6)
C33 0.089(17) 0.22(4) 0.034(13) -0.013(17) -0.004(12) 0.01(2)
B1 0.039(10) 0.073(15) 0.051(13) -0.010(11) -0.001(9) -0.025(9)
C18 0.058(14) 0.18(3) 0.12(3) 0.04(3) -0.002(17) 0.044(17)
C35 0.09(2) 0.18(4) 0.21(4) 0.13(4) 0.06(2) 0.06(2)
N14 0.15(3) 0.25(5) 0.22(4) 0.14(4) 0.12(3) 0.11(3)
Cl3 0.19(2) 0.099(14) 0.21(2) 0.052(14) -0.056(18) -0.050(13)
Cl1 0.40(3) 0.41(3) 0.41(3) -0.002(14) 0.000(14) 0.002(14)
C10 0.15(3) 0.23(4) 0.30(5) 0.03(4) -0.02(4) -0.07(3)
Cl4 0.20(3) 0.31(4) 0.32(4) -0.02(3) 0.17(3) -0.04(3)
Cl2 0.41(4) 0.40(4) 0.40(4) 0.002(14) 0.007(14) -0.004(14)
O2 0.181(19) 0.19(2) 0.17(2) 0.000 0.000 -0.002(13)

loop_
_atom_type_symbol
_atom_type_description
_atom_type_scat_dispersion_real
_atom_type_scat_dispersion_imag
_atom_type_scat_source
C C 0.0033 0.0016 'International Tables Vol C Tables 4.2.6.8 and 6.1.1.4'
H H 0.0000 0.0000 'International Tables Vol C Tables 4.2.6.8 and 6.1.1.4'
B B 0.0013 0.0007 'International Tables Vol C Tables 4.2.6.8 and 6.1.1.4'
Cl Cl 0.1484 0.1585 'International Tables Vol C Tables 4.2.6.8 and 6.1.1.4'
Fe Fe 0.3463 0.8444 'International Tables Vol C Tables 4.2.6.8 and 6.1.1.4'
N N 0.0061 0.0033 'International Tables Vol C Tables 4.2.6.8 and 6.1.1.4'
O O 0.0106 0.0060 'International Tables Vol C Tables 4.2.6.8 and 6.1.1.4'
P P 0.1023 0.0942 'International Tables Vol C Tables 4.2.6.8 and 6.1.1.4'
Se Se -0.0929 2.2259 'International Tables Vol C Tables 4.2.6.8 and 6.1.1.4'

loop_
_geom_angle_atom_site_label_1
_geom_angle_atom_site_label_2
_geom_angle_atom_site_label_3
_geom_angle
_geom_angle_site_symmetry_1
_geom_angle_site_symmetry_3
_geom_angle_publ_flag
N8 Fe1 N9 90.0(5) . . ?
N10 Fe1 N8 90.3(6) . . ?
N10 Fe1 N9 89.2(6) . . ?
N10 Fe1 C3 178.5(8) . . ?
C2 Fe1 N8 91.2(6) . . ?
C2 Fe1 N10 91.3(6) . . ?
C2 Fe1 N9 178.8(6) . . ?
C2 Fe1 C3 87.4(7) . . ?
C2 Fe1 C1 87.9(6) . . ?
C3 Fe1 N8 90.5(6) . . ?
C3 Fe1 N9 92.1(6) . . ?
C1 Fe1 N8 174.7(6) . . ?
C1 Fe1 N10 95.0(7) . . ?
C1 Fe1 N9 90.9(5) . . ?
C1 Fe1 C3 84.2(7) . . ?
N2 Fe2 N6 87.4(6) 2_665 . ?
N2 Fe2 N4 89.6(5) 2_665 . ?
N2 Fe2 N1 89.3(5) 2_665 . ?
N2 Fe2 N5 178.7(6) 2_665 . ?
N4 Fe2 N6 90.4(6) . . ?
N1 Fe2 N6 89.2(6) . . ?
N1 Fe2 N4 178.8(5) . . ?
N1 Fe2 N5 89.4(5) . . ?
N5 Fe2 N6 92.4(6) . . ?
N5 Fe2 N4 91.8(5) . . ?
N7 Fe2 N2 90.2(6) . 2_665 ?
N7 Fe2 N6 176.9(6) . . ?
N7 Fe2 N4 91.5(6) . . ?
N7 Fe2 N1 88.8(6) . . ?
N7 Fe2 N5 89.9(6) . . ?
O1 P1 C37 113.7(9) . . ?
O1 P1 C7 114.7(9) . . ?
O1 P1 C25 116.4(9) . . ?
C37 P1 C7 104.0(9) . . ?
C37 P1 C25 102.3(9) . . ?
C25 P1 C7 104.1(9) . . ?
N11 N8 Fe1 117.4(10) . . ?
C11 N8 Fe1 134.5(12) . . ?
C11 N8 N11 107.8(14) . . ?
N8 N11 B1 118.6(14) . . ?
C19 N11 N8 109.7(13) . . ?
C19 N11 B1 131.6(15) . . ?
C2 N2 Fe2 177.8(13) . 2_665 ?
N13 N10 Fe1 117.6(10) . . ?
C30 N10 Fe1 135.2(14) . . ?
C30 N10 N13 107.2(14) . . ?
C17 N6 Fe2 118.8(12) . . ?
C25 N6 Fe2 121.4(11) . . ?
C25 N6 C17 119.8(15) . . ?
C21 N4 Fe2 121.6(12) . . ?
C21 N4 C37 116.0(15) . . ?
C37 N4 Fe2 122.4(12) . . ?
C1 N1 Fe2 176.2(13) . . ?
C13 N5 Fe2 120.6(11) . . ?
C13 N5 C7 116.1(14) . . ?
C7 N5 Fe2 123.3(12) . . ?
N12 N9 Fe1 115.9(9) . . ?
C9 N9 Fe1 136.8(12) . . ?
C9 N9 N12 107.3(12) . . ?
C4 N7 Fe2 170.4(16) . . ?
N10 N13 B1 119.8(15) . . ?
C26 N13 N10 109.8(16) . . ?
C26 N13 B1 130.2(18) . . ?
N9 N12 B1 120.0(13) . . ?
C23 N12 N9 109.5(14) . . ?
C23 N12 B1 130.4(16) . . ?
H22A C22 H22B 109.5 . . ?
H22A C22 H22C 109.5 . . ?
H22B C22 H22C 109.5 . . ?
C30 C22 H22A 109.5 . . ?
C30 C22 H22B 109.5 . . ?
C30 C22 H22C 109.5 . . ?
N2 C2 Fe1 175.5(14) . . ?
N3 C3 Fe1 178.6(19) . . ?
N9 C9 C15 123.6(15) . . ?
N9 C9 C24 108.2(15) . . ?
C24 C9 C15 127.8(15) . . ?
N8 C11 C28 126.3(17) . . ?
N8 C11 C20 107.0(15) . . ?
C20 C11 C28 126.7(16) . . ?
N5 C13 H13 119.1 . . ?
N5 C13 C27 121.8(19) . . ?
C27 C13 H13 119.1 . . ?
C9 C15 H15A 109.5 . . ?
C9 C15 H15B 109.5 . . ?
C9 C15 H15C 109.5 . . ?
H15A C15 H15B 109.5 . . ?
H15A C15 H15C 109.5 . . ?
H15B C15 H15C 109.5 . . ?
N6 C17 H17 119.6 . . ?
N6 C17 C16 120.9(17) . . ?
C16 C17 H17 119.6 . . ?
N11 C19 C20 108.0(15) . . ?
N11 C19 C14 124.0(16) . . ?
C20 C19 C14 128.0(18) . . ?
N4 C21 H21 118.4 . . ?
N4 C21 C34 123.2(17) . . ?
C34 C21 H21 118.4 . . ?
N1 C1 Fe1 175.1(15) . . ?
C9 C24 H24 125.6 . . ?
C9 C24 C23 108.7(14) . . ?
C23 C24 H24 125.6 . . ?
N13 C26 C8 107.4(16) . . ?
N13 C26 C29 123.5(19) . . ?
C8 C26 C29 129.0(18) . . ?
C11 C28 H28A 109.5 . . ?
C11 C28 H28B 109.5 . . ?
C11 C28 H28C 109.5 . . ?
H28A C28 H28B 109.5 . . ?
H28A C28 H28C 109.5 . . ?
H28B C28 H28C 109.5 . . ?
N10 C30 C22 123.6(16) . . ?
N10 C30 C8 109.0(16) . . ?
C8 C30 C22 127.4(16) . . ?
C37 C32 H32 121.6 . . ?
C37 C32 C6 116.8(17) . . ?
C6 C32 H32 121.6 . . ?
C21 C34 H34 119.9 . . ?
C6 C34 C21 120.1(19) . . ?
C6 C34 H34 119.9 . . ?
C12 C36 H36 121.2 . . ?
C27 C36 H36 121.2 . . ?
C27 C36 C12 117.6(16) . . ?
N4 C37 P1 115.9(14) . . ?
N4 C37 C32 124.5(17) . . ?
C32 C37 P1 119.5(14) . . ?
C11 C20 H20 126.3 . . ?
C19 C20 C11 107.5(15) . . ?
C19 C20 H20 126.3 . . ?
N5 C7 P1 115.8(12) . . ?
N5 C7 C12 124.9(19) . . ?
C12 C7 P1 119.3(16) . . ?
N7 C4 Se1 176.9(17) . . ?
C36 C12 C7 117.2(19) . . ?
C36 C12 H12 121.4 . . ?
C7 C12 H12 121.4 . . ?
N12 C23 C24 106.2(17) . . ?
N12 C23 C31 122.4(17) . . ?
C24 C23 C31 131.2(16) . . ?
C32 C6 H6 120.4 . . ?
C34 C6 C32 119.2(18) . . ?
C34 C6 H6 120.4 . . ?
N6 C25 P1 118.5(14) . . ?
N6 C25 C5 123.0(17) . . ?
C5 C25 P1 117.8(15) . . ?
C19 C14 H14A 109.5 . . ?
C19 C14 H14B 109.5 . . ?
C19 C14 H14C 109.5 . . ?
H14A C14 H14B 109.5 . . ?
H14A C14 H14C 109.5 . . ?
H14B C14 H14C 109.5 . . ?
C13 C27 H27 118.9 . . ?
C36 C27 C13 122(2) . . ?
C36 C27 H27 118.9 . . ?
C26 C8 C30 106.6(17) . . ?
C26 C8 H8 126.7 . . ?
C30 C8 H8 126.7 . . ?
C26 C29 H29A 109.5 . . ?
C26 C29 H29B 109.5 . . ?
C26 C29 H29C 109.5 . . ?
H29A C29 H29B 109.5 . . ?
H29A C29 H29C 109.5 . . ?
H29B C29 H29C 109.5 . . ?
C17 C16 H16 118.9 . . ?
C17 C16 C33 122.2(19) . . ?
C33 C16 H16 118.9 . . ?
C23 C31 H31A 109.5 . . ?
C23 C31 H31B 109.5 . . ?
C23 C31 H31C 109.5 . . ?
H31A C31 H31B 109.5 . . ?
H31A C31 H31C 109.5 . . ?
H31B C31 H31C 109.5 . . ?
C25 C5 H5 120.3 . . ?
C25 C5 C33 119(2) . . ?
C33 C5 H5 120.3 . . ?
C16 C33 C5 114(2) . . ?
C16 C33 H33 123.0 . . ?
C5 C33 H33 123.0 . . ?
N11 B1 N12 105.7(16) . . ?
N11 B1 H1 111.3 . . ?
N13 B1 N11 109.9(13) . . ?
N13 B1 N12 107.1(17) . . ?
N13 B1 H1 111.3 . . ?
N12 B1 H1 111.3 . . ?
H18A C18 H18B 109.5 . . ?
H18A C18 H18C 109.5 . . ?
H18B C18 H18C 109.5 . . ?
C35 C18 H18A 109.5 . . ?
C35 C18 H18B 109.5 . . ?
C35 C18 H18C 109.5 . . ?
N14 C35 C18 175(5) . . ?
Cl3 C10 H10A 111.1 . . ?
Cl3 C10 H10B 111.1 . . ?
Cl1 C10 Cl2 139(4) . . ?
H10A C10 H10B 109.1 . . ?
Cl4 C10 Cl3 103(2) . . ?
Cl4 C10 H10A 111.1 . . ?
Cl4 C10 H10B 111.1 . . ?
H2A O2 H2A 77.5 . 2_665 ?
H2A O2 H2B 126.9 . 2_665 ?
H2A O2 H2B 104.5 . . ?
H2A O2 H2B 104.5 2_665 2_665 ?
H2B O2 H2A 127.0 . 2_665 ?
H2B O2 H2B 113.8 . 2_665 ?

loop_
_geom_bond_atom_site_label_1
_geom_bond_atom_site_label_2
_geom_bond_distance
_geom_bond_site_symmetry_2
_geom_bond_publ_flag
Se1 C4 1.83(2) . ?
Fe1 N8 1.990(14) . ?
Fe1 N10 1.968(15) . ?
Fe1 N9 2.012(13) . ?
Fe1 C2 1.905(16) . ?
Fe1 C3 1.97(2) . ?
Fe1 C1 1.927(18) . ?
Fe2 N2 1.904(13) 2_665 ?
Fe2 N6 2.033(14) . ?
Fe2 N4 2.004(14) . ?
Fe2 N1 1.926(14) . ?
Fe2 N5 1.977(12) . ?
Fe2 N7 1.887(17) . ?
P1 O1 1.501(12) . ?
P1 C37 1.773(19) . ?
P1 C7 1.79(2) . ?
P1 C25 1.786(17) . ?
N8 N11 1.401(19) . ?
N8 C11 1.36(2) . ?
N11 C19 1.35(2) . ?
N11 B1 1.53(3) . ?
N2 C2 1.212(19) . ?
N10 N13 1.39(2) . ?
N10 C30 1.37(2) . ?
N6 C17 1.35(2) . ?
N6 C25 1.32(2) . ?
N4 C21 1.36(2) . ?
N4 C37 1.39(2) . ?
N1 C1 1.19(2) . ?
N5 C13 1.35(2) . ?
N5 C7 1.37(2) . ?
N9 N12 1.40(2) . ?
N9 C9 1.35(2) . ?
N7 C4 1.18(2) . ?
N13 C26 1.38(2) . ?
N13 B1 1.50(3) . ?
N12 C23 1.37(2) . ?
N12 B1 1.55(3) . ?
N3 C3 1.12(2) . ?
C22 H22A 0.9800 . ?
C22 H22B 0.9800 . ?
C22 H22C 0.9800 . ?
C22 C30 1.47(2) . ?
C9 C15 1.48(2) . ?
C9 C24 1.39(3) . ?
C11 C28 1.49(2) . ?
C11 C20 1.43(3) . ?
C13 H13 0.9500 . ?
C13 C27 1.39(2) . ?
C15 H15A 0.9800 . ?
C15 H15B 0.9800 . ?
C15 H15C 0.9800 . ?
C17 H17 0.9500 . ?
C17 C16 1.39(3) . ?
C19 C20 1.39(3) . ?
C19 C14 1.53(2) . ?
C21 H21 0.9500 . ?
C21 C34 1.40(3) . ?
C24 H24 0.9500 . ?
C24 C23 1.39(3) . ?
C26 C8 1.40(3) . ?
C26 C29 1.51(3) . ?
C28 H28A 0.9800 . ?
C28 H28B 0.9800 . ?
C28 H28C 0.9800 . ?
C30 C8 1.42(2) . ?
C32 H32 0.9500 . ?
C32 C37 1.40(3) . ?
C32 C6 1.43(3) . ?
C34 H34 0.9500 . ?
C34 C6 1.37(3) . ?
C36 H36 0.9500 . ?
C36 C12 1.41(3) . ?
C36 C27 1.38(3) . ?
C20 H20 0.9500 . ?
C7 C12 1.41(2) . ?
C12 H12 0.9500 . ?
C23 C31 1.51(3) . ?
C6 H6 0.9500 . ?
C25 C5 1.41(3) . ?
C14 H14A 0.9800 . ?
C14 H14B 0.9800 . ?
C14 H14C 0.9800 . ?
C27 H27 0.9500 . ?
C8 H8 0.9500 . ?
C29 H29A 0.9800 . ?
C29 H29B 0.9800 . ?
C29 H29C 0.9800 . ?
C16 H16 0.9500 . ?
C16 C33 1.44(3) . ?
C31 H31A 0.9800 . ?
C31 H31B 0.9800 . ?
C31 H31C 0.9800 . ?
C5 H5 0.9500 . ?
C5 C33 1.45(3) . ?
C33 H33 0.9500 . ?
B1 H1 1.0000 . ?
C18 H18A 0.9800 . ?
C18 H18B 0.9800 . ?
C18 H18C 0.9800 . ?
C18 C35 1.39(5) . ?
C35 N14 1.05(4) . ?
Cl3 C10 1.749(16) . ?
Cl1 C10 1.737(17) . ?
C10 H10A 0.9900 . ?
C10 H10B 0.9900 . ?
C10 Cl4 1.74(3) . ?
C10 Cl2 1.81(3) . ?
O2 H2A 0.8698 2_665 ?
O2 H2A 0.8699 . ?
O2 H2B 0.8703 2_665 ?
O2 H2B 0.8703 . ?

loop_
_geom_torsion_atom_site_label_1
_geom_torsion_atom_site_label_2
_geom_torsion_atom_site_label_3
_geom_torsion_atom_site_label_4
_geom_torsion
_geom_torsion_site_symmetry_1
_geom_torsion_site_symmetry_2
_geom_torsion_site_symmetry_3
_geom_torsion_site_symmetry_4
_geom_torsion_publ_flag
Fe1 N8 N11 C19 -174.4(10) . . . . ?
Fe1 N8 N11 B1 8.3(17) . . . . ?
Fe1 N8 C11 C28 -8(3) . . . . ?
Fe1 N8 C11 C20 172.5(12) . . . . ?
Fe1 N10 N13 C26 -179.1(9) . . . . ?
Fe1 N10 N13 B1 5.6(17) . . . . ?
Fe1 N10 C30 C22 2(2) . . . . ?
Fe1 N10 C30 C8 -179.5(12) . . . . ?
Fe1 N9 N12 C23 -177.9(13) . . . . ?
Fe1 N9 N12 B1 3.7(19) . . . . ?
Fe1 N9 C9 C15 -8(3) . . . . ?
Fe1 N9 C9 C24 178.3(14) . . . . ?
Fe2 N6 C17 C16 170.0(18) . . . . ?
Fe2 N6 C25 P1 3(2) . . . . ?
Fe2 N6 C25 C5 -167.1(18) . . . . ?
Fe2 N4 C21 C34 -177.8(13) . . . . ?
Fe2 N4 C37 P1 2.6(18) . . . . ?
Fe2 N4 C37 C32 179.8(14) . . . . ?
Fe2 N5 C13 C27 179.6(15) . . . . ?
Fe2 N5 C7 P1 2.8(19) . . . . ?
Fe2 N5 C7 C12 -178.1(15) . . . . ?
P1 C7 C12 C36 176.7(15) . . . . ?
P1 C25 C5 C33 -176(2) . . . . ?
N8 N11 C19 C20 0.8(18) . . . . ?
N8 N11 C19 C14 178.9(16) . . . . ?
N8 N11 B1 N13 51(2) . . . . ?
N8 N11 B1 N12 -64.4(17) . . . . ?
N8 C11 C20 C19 0.2(19) . . . . ?
N11 N8 C11 C28 179.8(15) . . . . ?
N11 N8 C11 C20 0.3(17) . . . . ?
N11 C19 C20 C11 -1(2) . . . . ?
N10 N13 C26 C8 -2.0(16) . . . . ?
N10 N13 C26 C29 -179.5(14) . . . . ?
N10 N13 B1 N11 -60(2) . . . . ?
N10 N13 B1 N12 54.5(18) . . . . ?
N10 C30 C8 C26 -1.9(17) . . . . ?
O1 P1 C37 N4 179.3(12) . . . . ?
O1 P1 C37 C32 1.8(18) . . . . ?
O1 P1 C7 N5 177.6(13) . . . . ?
O1 P1 C7 C12 -1.6(19) . . . . ?
O1 P1 C25 N6 178.5(16) . . . . ?
O1 P1 C25 C5 -11(2) . . . . ?
N6 C17 C16 C33 1(4) . . . . ?
N6 C25 C5 C33 -6(4) . . . . ?
N4 C21 C34 C6 -4(3) . . . . ?
N5 C13 C27 C36 -1(3) . . . . ?
N5 C7 C12 C36 -2(3) . . . . ?
N9 N12 C23 C24 -1(2) . . . . ?
N9 N12 C23 C31 -176(2) . . . . ?
N9 N12 B1 N11 57(2) . . . . ?
N9 N12 B1 N13 -60(2) . . . . ?
N9 C9 C24 C23 -1(2) . . . . ?
N13 N10 C30 C22 -177.5(13) . . . . ?
N13 N10 C30 C8 0.7(16) . . . . ?
N13 C26 C8 C30 2.3(17) . . . . ?
N12 N9 C9 C15 174.1(17) . . . . ?
N12 N9 C9 C24 0(2) . . . . ?
C22 C30 C8 C26 176.2(15) . . . . ?
C9 N9 N12 C23 1(2) . . . . ?
C9 N9 N12 B1 -177.6(16) . . . . ?
C9 C24 C23 N12 1(2) . . . . ?
C9 C24 C23 C31 175(2) . . . . ?
C11 N8 N11 C19 -0.7(17) . . . . ?
C11 N8 N11 B1 -177.9(14) . . . . ?
C13 N5 C7 P1 -179.2(13) . . . . ?
C13 N5 C7 C12 0(3) . . . . ?
C15 C9 C24 C23 -174.5(19) . . . . ?
C17 N6 C25 P1 -179.4(15) . . . . ?
C17 N6 C25 C5 11(3) . . . . ?
C17 C16 C33 C5 3(4) . . . . ?
C19 N11 B1 N13 -125.6(19) . . . . ?
C19 N11 B1 N12 119.1(19) . . . . ?
C21 N4 C37 P1 -178.1(12) . . . . ?
C21 N4 C37 C32 -1(2) . . . . ?
C21 C34 C6 C32 2(3) . . . . ?
C26 N13 B1 N11 125.9(17) . . . . ?
C26 N13 B1 N12 -119.7(18) . . . . ?
C28 C11 C20 C19 -179.3(17) . . . . ?
C30 N10 N13 C26 0.8(16) . . . . ?
C30 N10 N13 B1 -174.5(14) . . . . ?
C37 P1 C7 N5 52.7(15) . . . . ?
C37 P1 C7 C12 -126.5(16) . . . . ?
C37 P1 C25 N6 -57(2) . . . . ?
C37 P1 C25 C5 113(2) . . . . ?
C37 N4 C21 C34 3(2) . . . . ?
C37 C32 C6 C34 0(3) . . . . ?
C7 P1 C37 N4 -55.2(14) . . . . ?
C7 P1 C37 C32 127.3(15) . . . . ?
C7 P1 C25 N6 51(2) . . . . ?
C7 P1 C25 C5 -138.4(19) . . . . ?
C7 N5 C13 C27 2(3) . . . . ?
C12 C36 C27 C13 -2(3) . . . . ?
C23 N12 B1 N11 -121(2) . . . . ?
C23 N12 B1 N13 122(2) . . . . ?
C6 C32 C37 P1 176.8(14) . . . . ?
C6 C32 C37 N4 0(3) . . . . ?
C25 P1 C37 N4 52.9(15) . . . . ?
C25 P1 C37 C32 -124.5(16) . . . . ?
C25 P1 C7 N5 -54.1(15) . . . . ?
C25 P1 C7 C12 126.7(16) . . . . ?
C25 N6 C17 C16 -8(3) . . . . ?
C25 C5 C33 C16 -1(4) . . . . ?
C14 C19 C20 C11 -178.6(17) . . . . ?
C27 C36 C12 C7 3(3) . . . . ?
C29 C26 C8 C30 179.7(16) . . . . ?
B1 N11 C19 C20 177.6(16) . . . . ?
B1 N11 C19 C14 -4(3) . . . . ?
B1 N13 C26 C8 172.7(16) . . . . ?
B1 N13 C26 C29 -5(3) . . . . ?
B1 N12 C23 C24 177.0(18) . . . . ?
B1 N12 C23 C31 2(3) . . . . ?

loop_
_twin_individual_id
_twin_individual_mass_fraction_refined
1 0.85(4)
2 0.15(4)
